data_1525730
loop_
_publ_author_name
'Callejas, G.'
'Crespo, P.'
'Cabrera, S.'
'Blanco, M.'
'Choque, V.'
'Prieto, O.'
'Luna, I.'

_publ_section_title
;
 Simulacion de la estructura cristalina de la fase La P O4 monacita de
 baja temperatura a partir de difractogramas de rayos X de polvo
;
_journal_name_full 'Revista Boliviana de Quimica'
_journal_page_first 22
_journal_page_last 27
_journal_volume 17
_journal_year 2000
_chemical_formula_sum 'La O4 P'
_chemical_name_systematic 'La (P O4)'
_space_group_IT_number 14
_symmetry_space_group_name_Hall '-P 2yn'
_symmetry_space_group_name_H-M 'P 1 21/n 1'
_cell_angle_alpha 90
_cell_angle_beta 103.322
_cell_angle_gamma 90
_cell_formula_units_Z 4
_cell_length_a 6.8413
_cell_length_b 7.078
_cell_length_c 6.5153
_cell_volume 306.999
_citation_journal_id_ASTM RBQUDX
_cod_data_source_file Callejas_RBQUDX_2000_533.cif
_cod_data_source_block La1O4P1
_cod_original_cell_volume 306.9989
_cod_original_sg_symbol_Hall '-P 2ybc (x-z,y,z)'
_cod_original_formula_sum 'La1 O4 P1'
_cod_database_code 1525730

loop_
_symmetry_equiv_pos_as_xyz
x,y,z
-x+1/2,y+1/2,-z+1/2
-x,-y,-z
x-1/2,-y-1/2,z-1/2

loop_
_atom_site_label
_atom_site_type_symbol
_atom_site_fract_x
_atom_site_fract_y
_atom_site_fract_z
_atom_site_occupancy
_atom_site_U_iso_or_equiv
La1 La+3 0.2797 0.1641 0.0883 1 0.0
O3 O-2 0.503 0.092 0.7297 1 0.0
P1 P+5 0.2997 0.1499 0.6561 1 0.0
O4 O-2 0.0953 0.2154 0.6801 1 0.0
O2 O-2 0.3388 0.3562 0.4731 1 0.0
O1 O-2 0.2417 0.0445 0.4046 1 0.0
